data_1555329
loop_
_publ_author_name
'Suzuki, Takeyuki'
'Ismiyarto, ?'
'Ishizaka, Yuka'
'Zhou, Da-Yang'
'Asano, Kaori'
'Sasai, Hiroaki'

_publ_section_title
;
 One-Pot Catalysis Using a Chiral Iridium Complex/Br\/onsted Base:
 Catalytic Asymmetric Synthesis of Catalponol.
;
_journal_issue 21
_journal_name_full 'Organic letters'
_journal_page_first 5176
_journal_page_last 5179
_journal_paper_doi 10.1021/acs.orglett.5b02480
_journal_volume 17
_journal_year 2015
_chemical_formula_moiety 'C17 H13 Cl O2'
_chemical_formula_sum 'C17 H13 Cl O2'
_chemical_formula_weight 284.74
_space_group_IT_number 43
_space_group_name_Hall 'F 2 -2d'
_space_group_name_H-M_alt 'F d d 2'
_symmetry_cell_setting orthorhombic
_symmetry_Int_Tables_number 43
_symmetry_space_group_name_Hall 'F 2 -2d'
_symmetry_space_group_name_H-M 'F d d 2'
_atom_sites_solution_hydrogens geom
_atom_sites_solution_primary direct
_atom_sites_solution_secondary difmap
_cell_angle_alpha 90.0000
_cell_angle_beta 90.0000
_cell_angle_gamma 90.0000
_cell_formula_units_Z 16
_cell_length_a 24.4402(7)
_cell_length_b 52.631(4)
_cell_length_c 4.31801(13)
_cell_measurement_reflns_used 9516
_cell_measurement_temperature 293
_cell_measurement_theta_max 67.79
_cell_measurement_theta_min 3.36
_cell_volume 5554.3(5)
_computing_cell_refinement 'RAPID AUTO'
_computing_data_collection 'RAPID AUTO (Rigaku, ????)'
_computing_data_reduction 'RAPID AUTO'
_computing_molecular_graphics 'CrystalStructure 4.0'
_computing_publication_material 'CrystalStructure 4.0 (Rigaku, 2010)'
_computing_structure_refinement 'SHELXL97 (Sheldrick, 2008)'
_computing_structure_solution 'SIR2004 (Burla, et al., 2005)'
_diffrn_ambient_temperature 293
_diffrn_detector_area_resol_mean 10.000
_diffrn_measured_fraction_theta_full 1.000
_diffrn_measured_fraction_theta_max 1.000
_diffrn_measurement_device_type 'Rigaku R-AXIS RAPID 191R'
_diffrn_measurement_method \w
_diffrn_radiation_type 'Cu K\a'
_diffrn_radiation_wavelength 1.54187
_diffrn_reflns_av_R_equivalents 0.0864
_diffrn_reflns_limit_h_max 28
_diffrn_reflns_limit_h_min -28
_diffrn_reflns_limit_k_max 62
_diffrn_reflns_limit_k_min -62
_diffrn_reflns_limit_l_max 5
_diffrn_reflns_limit_l_min -5
_diffrn_reflns_number 26858
_diffrn_reflns_theta_full 68.15
_diffrn_reflns_theta_max 68.15
_diffrn_standards_number 0
_exptl_absorpt_coefficient_mu 2.416
_exptl_absorpt_correction_T_max 0.893
_exptl_absorpt_correction_T_min 0.544
_exptl_absorpt_correction_type multi-scan
_exptl_absorpt_process_details 'ABSCOR (Rigaku, 1995)'
_exptl_crystal_colour colorless
_exptl_crystal_density_diffrn 1.362
_exptl_crystal_density_method 'not measured'
_exptl_crystal_description block
_exptl_crystal_F_000 2368.00
_exptl_crystal_size_max 0.111
_exptl_crystal_size_mid 0.079
_exptl_crystal_size_min 0.047
_refine_diff_density_max 0.150
_refine_diff_density_min -0.130
_refine_ls_abs_structure_details 'Flack, H. D. (1983), Acta Cryst. A39, 876-881.  1036 Friedel Pairs'
_refine_ls_abs_structure_Flack 0.06(3)
_refine_ls_extinction_method none
_refine_ls_goodness_of_fit_ref 1.044
_refine_ls_hydrogen_treatment refxyz
_refine_ls_number_parameters 220
_refine_ls_number_reflns 2491
_refine_ls_number_restraints 1
_refine_ls_R_factor_gt 0.0493
_refine_ls_shift/su_max 0.001
_refine_ls_structure_factor_coef Fsqd
_refine_ls_weighting_details 'w = 1/[\s^2^(Fo^2^)+(0.0619P)^2^+0.0000P] where P=(Fo^2^+2Fc^2^)/3'
_refine_ls_weighting_scheme calc
_refine_ls_wR_factor_ref 0.1249
_reflns_number_gt 1854
_reflns_number_total 2491
_reflns_threshold_expression F^2^>2.0\s(F^2^)
_cod_data_source_file ol5b02480_si_001.cif
_cod_data_source_block 20140228suzuki
_cod_database_code 1555329

loop_
_symmetry_equiv_pos_site_id
_symmetry_equiv_pos_as_xyz
1 +X,+Y,+Z
2 1/4-X,1/4+Y,1/4+Z
3 1/4+X,1/4-Y,1/4+Z
4 1/2-X,-Y,1/2+Z
5 +X,1/2+Y,1/2+Z
6 1/4-X,3/4+Y,3/4+Z
7 1/4+X,3/4-Y,3/4+Z
8 1/2-X,1/2-Y,+Z
9 1/2+X,+Y,1/2+Z
10 3/4-X,1/4+Y,3/4+Z
11 3/4+X,1/4-Y,3/4+Z
12 -X,-Y,+Z
13 1/2+X,1/2+Y,+Z
14 3/4-X,3/4+Y,1/4+Z
15 3/4+X,3/4-Y,1/4+Z
16 -X,1/2-Y,1/2+Z

loop_
_atom_site_label
_atom_site_type_symbol
_atom_site_fract_x
_atom_site_fract_y
_atom_site_fract_z
_atom_site_U_iso_or_equiv
_atom_site_adp_type
_atom_site_occupancy
_atom_site_symmetry_multiplicity
_atom_site_calc_flag
Cl1 Cl 0.60332(4) 0.754222(17) 0.2495(3) 0.1132(5) Uani 1.0 16 d
O1 O 0.63589(8) 0.59159(4) 0.3368(8) 0.0996(10) Uani 1.0 16 d
O2 O 0.43449(8) 0.61580(4) 0.8035(8) 0.0981(9) Uani 1.0 16 d
C1 C 0.57707(12) 0.68510(7) 0.5935(11) 0.0816(10) Uani 1.0 16 d
C2 C 0.52124(14) 0.72015(6) 0.2376(13) 0.0917(11) Uani 1.0 16 d
C3 C 0.57263(12) 0.72529(6) 0.3430(10) 0.0849(11) Uani 1.0 16 d
C4 C 0.60096(13) 0.70822(7) 0.5211(11) 0.0857(11) Uani 1.0 16 d
C5 C 0.49913(11) 0.58476(6) 0.6683(9) 0.0703(9) Uani 1.0 16 d
C6 C 0.54818(11) 0.57895(5) 0.5208(9) 0.0719(9) Uani 1.0 16 d
C7 C 0.58073(11) 0.59973(7) 0.3672(10) 0.0756(9) Uani 1.0 16 d
C8 C 0.52508(10) 0.67903(5) 0.4888(10) 0.0743(9) Uani 1.0 16 d
C9 C 0.56423(13) 0.55362(6) 0.4970(12) 0.0874(11) Uani 1.0 16 d
C10 C 0.51778(10) 0.63201(6) 0.6022(9) 0.0689(9) Uani 1.0 16 d
C11 C 0.49746(12) 0.65517(6) 0.5660(10) 0.0803(10) Uani 1.0 16 d
C12 C 0.46751(12) 0.56534(6) 0.7982(11) 0.0831(11) Uani 1.0 16 d
C13 C 0.48033(11) 0.61139(6) 0.6961(9) 0.0757(10) Uani 1.0 16 d
C14 C 0.57616(11) 0.62440(7) 0.5404(11) 0.0732(9) Uani 1.0 16 d
C15 C 0.49721(12) 0.69707(7) 0.3138(11) 0.0865(12) Uani 1.0 16 d
C16 C 0.53195(14) 0.53472(6) 0.6237(12) 0.0960(14) Uani 1.0 16 d
C17 C 0.48406(14) 0.54038(7) 0.7732(12) 0.0943(13) Uani 1.0 16 d
H18 H 0.6531(16) 0.6052(7) 0.269(13) 0.1230 Uiso 1.0 16 d
H19 H 0.5665(13) 0.6007(6) 0.157(9) 0.0759 Uiso 1.0 16 d
H20 H 0.6003(13) 0.6243(6) 0.731(10) 0.0810 Uiso 1.0 16 d
H21 H 0.5951(12) 0.6359(6) 0.432(8) 0.0738 Uiso 1.0 16 d
H22 H 0.4576(13) 0.6575(5) 0.581(9) 0.0812 Uiso 1.0 16 d
H23 H 0.4616(13) 0.6939(5) 0.244(9) 0.0880 Uiso 1.0 16 d
H24 H 0.4978(12) 0.7321(6) 0.106(10) 0.1048 Uiso 1.0 16 d
H25 H 0.6359(13) 0.7122(7) 0.605(9) 0.0947 Uiso 1.0 16 d
H26 H 0.6009(13) 0.6746(6) 0.706(9) 0.0810 Uiso 1.0 16 d
H27 H 0.4352(12) 0.5702(5) 0.892(8) 0.0784 Uiso 1.0 16 d
H28 H 0.4628(17) 0.5283(7) 0.877(11) 0.1137 Uiso 1.0 16 d
H29 H 0.5387(13) 0.5169(6) 0.607(10) 0.0972 Uiso 1.0 16 d
H30 H 0.5970(15) 0.5500(7) 0.392(9) 0.1037 Uiso 1.0 16 d

loop_
_atom_site_aniso_label
_atom_site_aniso_U_11
_atom_site_aniso_U_22
_atom_site_aniso_U_33
_atom_site_aniso_U_12
_atom_site_aniso_U_13
_atom_site_aniso_U_23
Cl1 0.0908(6) 0.0872(6) 0.1616(13) -0.0134(5) 0.0174(7) 0.0060(7)
O1 0.0555(13) 0.0926(15) 0.151(3) 0.0042(10) 0.0271(15) 0.0046(18)
O2 0.0565(12) 0.0954(14) 0.143(3) 0.0013(10) 0.0290(15) 0.0017(17)
C1 0.0602(18) 0.083(3) 0.101(3) 0.0025(16) -0.0022(19) 0.000(2)
C2 0.070(2) 0.086(3) 0.119(4) 0.0064(17) 0.001(3) 0.007(3)
C3 0.0616(18) 0.082(2) 0.111(3) 0.0011(15) 0.013(2) -0.008(3)
C4 0.0597(18) 0.090(3) 0.108(4) -0.0034(17) 0.002(2) -0.012(3)
C5 0.0464(14) 0.0823(18) 0.082(3) -0.0024(13) -0.0018(14) 0.0002(17)
C6 0.0516(15) 0.0823(19) 0.082(3) -0.0037(13) -0.0000(17) -0.001(2)
C7 0.0434(15) 0.089(2) 0.095(3) 0.0014(14) 0.0096(16) 0.000(2)
C8 0.0485(14) 0.0799(18) 0.095(3) 0.0044(13) 0.0095(17) 0.000(2)
C9 0.0612(18) 0.083(2) 0.118(4) 0.0034(16) 0.003(2) -0.000(3)
C10 0.0465(14) 0.0758(17) 0.084(3) 0.0004(13) 0.0059(15) 0.0041(17)
C11 0.0515(15) 0.086(2) 0.103(3) -0.0011(15) 0.006(2) -0.001(3)
C12 0.0566(17) 0.088(2) 0.104(4) -0.0067(16) 0.003(2) 0.007(3)
C13 0.0444(14) 0.091(2) 0.092(3) 0.0001(14) 0.0054(16) 0.0025(19)
C14 0.0451(15) 0.084(2) 0.090(3) -0.0028(13) 0.0070(17) 0.008(2)
C15 0.0547(17) 0.085(2) 0.120(4) 0.0024(16) 0.002(2) -0.006(3)
C16 0.068(2) 0.075(2) 0.144(4) -0.0019(17) -0.008(3) 0.003(3)
C17 0.072(2) 0.084(3) 0.127(4) -0.0135(17) -0.002(3) 0.013(3)

loop_
_atom_type_symbol
_atom_type_description
_atom_type_scat_dispersion_real
_atom_type_scat_dispersion_imag
_atom_type_scat_source
C C 0.0181 0.0091
;
International Tables for Crystallography
(1992, Vol. C, Tables 4.2.6.8 and 6.1.1.4)
;
H H 0.0000 0.0000
;
International Tables for Crystallography
(1992, Vol. C, Table 6.1.1.4)
;
Cl Cl 0.3639 0.7018
;
International Tables for Crystallography
(1992, Vol. C, Tables 4.2.6.8 and 6.1.1.4)
;
O O 0.0492 0.0322
;
International Tables for Crystallography
(1992, Vol. C, Tables 4.2.6.8 and 6.1.1.4)
;

loop_
_geom_angle_atom_site_label_1
_geom_angle_atom_site_label_2
_geom_angle_atom_site_label_3
_geom_angle
_geom_angle_publ_flag
C4 C1 C8 121.0(4) yes
C3 C2 C15 119.0(4) yes
Cl1 C3 C2 119.5(3) yes
Cl1 C3 C4 119.0(3) yes
C2 C3 C4 121.5(4) yes
C1 C4 C3 119.3(3) yes
C6 C5 C12 119.9(3) yes
C6 C5 C13 120.8(3) yes
C12 C5 C13 119.2(3) yes
C5 C6 C7 119.8(3) yes
C5 C6 C9 119.1(3) yes
C7 C6 C9 120.9(3) yes
O1 C7 C6 108.8(3) yes
O1 C7 C14 112.2(3) yes
C6 C7 C14 111.6(3) yes
C1 C8 C11 123.1(3) yes
C1 C8 C15 117.9(3) yes
C11 C8 C15 118.9(3) yes
C6 C9 C16 119.9(4) yes
C11 C10 C13 118.4(3) yes
C11 C10 C14 125.4(3) yes
C13 C10 C14 116.1(3) yes
C8 C11 C10 130.0(3) yes
C5 C12 C17 120.2(4) yes
O2 C13 C5 119.4(3) yes
O2 C13 C10 121.8(3) yes
C5 C13 C10 118.8(3) yes
C7 C14 C10 112.9(3) yes
C2 C15 C8 121.2(3) yes
C9 C16 C17 121.2(4) yes
C12 C17 C16 119.7(4) yes
C7 O1 H18 104(3) no
C4 C1 H26 111.9(19) no
C8 C1 H26 127.0(19) no
C3 C2 H24 125.4(17) no
C15 C2 H24 115.6(17) no
C1 C4 H25 119(2) no
C3 C4 H25 122(2) no
O1 C7 H19 105.6(19) no
C6 C7 H19 104.9(18) no
C14 C7 H19 113.2(17) no
C6 C9 H30 118(2) no
C16 C9 H30 122(2) no
C8 C11 H22 111.4(15) no
C10 C11 H22 118.5(15) no
C5 C12 H27 116.6(18) no
C17 C12 H27 123.2(18) no
C7 C14 H20 110.9(18) no
C7 C14 H21 107(2) no
C10 C14 H20 114(2) no
C10 C14 H21 113.7(19) no
H20 C14 H21 97(3) no
C2 C15 H23 118.1(19) no
C8 C15 H23 120.7(19) no
C9 C16 H29 125(2) no
C17 C16 H29 113(2) no
C12 C17 H28 117(3) no
C16 C17 H28 124(3) no

loop_
_geom_bond_atom_site_label_1
_geom_bond_atom_site_label_2
_geom_bond_distance
_geom_bond_publ_flag
Cl1 C3 1.745(4) yes
O1 C7 1.421(4) yes
O2 C13 1.235(4) yes
C1 C4 1.385(6) yes
C1 C8 1.386(5) yes
C2 C3 1.363(5) yes
C2 C15 1.389(5) yes
C3 C4 1.370(6) yes
C5 C6 1.391(5) yes
C5 C12 1.399(5) yes
C5 C13 1.480(5) yes
C6 C7 1.506(5) yes
C6 C9 1.393(5) yes
C7 C14 1.503(6) yes
C8 C11 1.464(5) yes
C8 C15 1.392(5) yes
C9 C16 1.382(5) yes
C10 C11 1.325(5) yes
C10 C13 1.476(5) yes
C10 C14 1.506(4) yes
C12 C17 1.379(5) yes
C16 C17 1.369(6) yes
O1 H18 0.88(4) no
C1 H26 0.94(4) no
C2 H24 1.02(4) no
C4 H25 0.95(4) no
C7 H19 0.97(4) no
C9 H30 0.94(4) no
C11 H22 0.98(3) no
C12 H27 0.92(3) no
C14 H20 1.01(4) no
C14 H21 0.89(3) no
C15 H23 0.94(4) no
C16 H29 0.96(3) no
C17 H28 0.94(4) no

loop_
_geom_contact_atom_site_label_1
_geom_contact_atom_site_label_2
_geom_contact_distance
_geom_contact_publ_flag
_geom_contact_site_symmetry_2
O1 C9 2.746(4) no .
O2 C11 2.777(4) no .
O2 C12 2.776(4) no .
C1 C2 2.762(6) no .
C1 C10 3.148(5) no .
C1 C14 3.203(6) no .
C3 C8 2.770(5) no .
C4 C15 2.752(5) no .
C5 C14 2.864(5) no .
C5 C16 2.760(5) no .
C6 C10 2.911(4) no .
C6 C17 2.786(5) no .
C7 C13 2.901(5) no .
C8 C14 3.142(5) no .
C9 C12 2.768(5) no .
O1 O2 2.817(4) no 3_564
O1 C11 3.539(5) no 3_564
O1 C11 3.427(5) no 3_565
O1 C15 3.536(4) no 3_565
O2 O1 2.817(4) no 11_465
O2 C7 3.399(4) no 11_465
O2 C14 3.491(5) no 11_464
O2 C14 3.420(5) no 11_465
C7 O2 3.399(4) no 3_564
C11 O1 3.427(5) no 11_464
C11 O1 3.539(5) no 11_465
C14 O2 3.420(5) no 3_564
C14 O2 3.491(5) no 3_565
C15 O1 3.536(4) no 11_464
Cl1 H24 2.90(3) no .
Cl1 H25 2.81(4) no .
O1 H20 2.57(4) no .
O1 H21 2.57(3) no .
O1 H30 2.40(4) no .
O2 H22 2.46(3) no .
O2 H27 2.43(3) no .
C1 H20 3.30(3) no .
C1 H21 2.72(3) no .
C1 H22 3.26(3) no .
C1 H23 3.23(4) no .
C2 H25 3.25(4) no .
C3 H23 3.20(3) no .
C3 H26 3.17(4) no .
C4 H24 3.34(4) no .
C5 H19 2.88(4) no .
C5 H20 3.24(3) no .
C5 H28 3.23(4) no .
C5 H30 3.24(4) no .
C6 H18 3.11(4) no .
C6 H20 2.85(4) no .
C6 H21 3.23(3) no .
C6 H27 3.23(3) no .
C6 H29 3.29(3) no .
C7 H30 2.65(4) no .
C8 H20 3.57(3) no .
C8 H21 2.85(3) no .
C8 H24 3.31(4) no .
C8 H25 3.26(4) no .
C9 H19 2.88(3) no .
C9 H28 3.26(4) no .
C10 H19 2.80(4) no .
C10 H26 3.06(3) no .
C11 H20 3.08(3) no .
C11 H21 2.66(3) no .
C11 H23 2.62(4) no .
C11 H26 2.79(3) no .
C12 H29 3.20(3) no .
C13 H19 3.19(4) no .
C13 H20 3.01(3) no .
C13 H21 3.29(3) no .
C13 H22 2.54(3) no .
C13 H27 2.58(3) no .
C14 H18 2.44(5) no .
C14 H22 3.38(3) no .
C14 H26 2.80(3) no .
C15 H22 2.57(3) no .
C15 H26 3.27(4) no .
C16 H27 3.23(3) no .
C17 H30 3.26(4) no .
H18 H19 2.18(5) no .
H18 H20 2.58(6) no .
H18 H21 2.26(5) no .
H18 H30 3.25(5) no .
H19 H20 2.89(6) no .
H19 H21 2.31(5) no .
H19 H30 2.95(5) no .
H20 H26 2.65(5) no .
H21 H26 2.36(5) no .
H22 H23 2.41(5) no .
H23 H24 2.27(5) no .
H25 H26 2.20(5) no .
H27 H28 2.31(5) no .
H28 H29 2.27(6) no .
H29 H30 2.44(5) no .
Cl1 H24 3.00(4) no 16_665
Cl1 H28 3.22(4) no 3_564
Cl1 H29 3.21(4) no 2_654
Cl1 H30 3.19(4) no 2_655
O1 H20 3.25(4) no 1_554
O1 H22 2.80(4) no 3_564
O1 H22 2.76(4) no 3_565
O1 H23 2.72(3) no 3_565
O2 H18 1.95(4) no 11_465
O2 H19 3.41(3) no 11_465
O2 H20 2.54(4) no 11_464
O2 H21 3.46(4) no 11_464
O2 H21 2.73(4) no 11_465
O2 H26 3.31(4) no 11_464
C1 H27 3.30(3) no 3_564
C1 H27 3.56(4) no 3_565
C2 H24 3.01(4) no 16_665
C3 H24 3.05(4) no 16_665
C3 H28 3.56(4) no 3_564
C4 H27 3.03(3) no 3_564
C4 H28 3.30(4) no 3_564
C5 H19 2.81(4) no 1_556
C6 H19 3.01(4) no 1_556
C7 H19 3.43(4) no 1_556
C7 H20 3.07(4) no 1_554
C10 H18 3.40(5) no 11_465
C10 H19 3.14(4) no 1_556
C11 H18 3.35(5) no 11_464
C11 H18 3.07(5) no 11_465
C12 H19 3.42(4) no 1_556
C12 H25 3.12(4) no 11_464
C12 H25 3.44(4) no 11_465
C12 H26 3.25(4) no 11_464
C13 H18 2.93(5) no 11_465
C13 H19 2.95(4) no 1_556
C13 H20 3.40(4) no 11_464
C14 H19 2.95(4) no 1_556
C14 H20 3.55(4) no 1_554
C16 H28 3.50(4) no 12_665
C16 H29 3.22(3) no 12_665
C17 H25 3.00(4) no 11_464
C17 H25 3.48(4) no 11_465
C17 H29 3.15(3) no 12_665
H18 O2 1.95(4) no 3_564
H18 C10 3.40(5) no 3_564
H18 C11 3.07(5) no 3_564
H18 C11 3.35(5) no 3_565
H18 C13 2.93(5) no 3_564
H18 H20 2.84(7) no 1_554
H18 H22 2.41(6) no 3_564
H18 H22 2.85(6) no 3_565
H18 H23 3.11(5) no 3_565
H19 O2 3.41(3) no 3_564
H19 C5 2.81(4) no 1_554
H19 C6 3.01(4) no 1_554
H19 C7 3.43(4) no 1_554
H19 C10 3.14(4) no 1_554
H19 C12 3.42(4) no 1_554
H19 C13 2.95(4) no 1_554
H19 C14 2.95(4) no 1_554
H19 H20 2.37(5) no 1_554
H20 O1 3.25(4) no 1_556
H20 O2 2.54(4) no 3_565
H20 C7 3.07(4) no 1_556
H20 C13 3.40(4) no 3_565
H20 C14 3.55(4) no 1_556
H20 H18 2.84(7) no 1_556
H20 H19 2.37(5) no 1_556
H20 H21 3.09(6) no 1_556
H20 H22 3.14(5) no 3_565
H21 O2 2.73(4) no 3_564
H21 O2 3.46(4) no 3_565
H21 H20 3.09(6) no 1_554
H21 H27 3.43(4) no 3_564
H22 O1 2.76(4) no 11_464
H22 O1 2.80(4) no 11_465
H22 H18 2.85(6) no 11_464
H22 H18 2.41(6) no 11_465
H22 H20 3.14(5) no 11_464
H22 H23 3.45(5) no 1_556
H23 O1 2.72(3) no 11_464
H23 H18 3.11(5) no 11_464
H23 H22 3.45(5) no 1_554
H23 H30 2.85(5) no 11_464
H24 Cl1 3.00(4) no 16_664
H24 C2 3.01(4) no 16_664
H24 C3 3.05(4) no 16_664
H24 H24 2.87(6) no 16_664
H24 H24 2.87(6) no 16_665
H25 C12 3.44(4) no 3_564
H25 C12 3.12(4) no 3_565
H25 C17 3.48(4) no 3_564
H25 C17 3.00(4) no 3_565
H25 H27 2.89(5) no 3_564
H25 H27 3.12(5) no 3_565
H25 H28 2.84(6) no 3_564
H25 H28 2.98(6) no 3_565
H25 H29 3.59(5) no 2_655
H26 O2 3.31(4) no 3_565
H26 C12 3.25(4) no 3_565
H26 H27 3.20(5) no 3_564
H26 H27 2.81(5) no 3_565
H27 C1 3.56(4) no 11_464
H27 C1 3.30(3) no 11_465
H27 C4 3.03(3) no 11_465
H27 H21 3.43(4) no 11_465
H27 H25 3.12(5) no 11_464
H27 H25 2.89(5) no 11_465
H27 H26 2.81(5) no 11_464
H27 H26 3.20(5) no 11_465
H28 Cl1 3.22(4) no 11_465
H28 C3 3.56(4) no 11_465
H28 C4 3.30(4) no 11_465
H28 C16 3.50(4) no 12_665
H28 H25 2.98(6) no 11_464
H28 H25 2.84(6) no 11_465
H28 H28 3.49(5) no 12_665
H28 H29 2.65(5) no 12_665
H29 Cl1 3.21(4) no 6_645
H29 C16 3.22(3) no 12_665
H29 C17 3.15(3) no 12_665
H29 H25 3.59(5) no 6_644
H29 H28 2.65(5) no 12_665
H29 H29 2.60(5) no 12_665
H30 Cl1 3.19(4) no 6_644
H30 H23 2.85(5) no 3_565

loop_
_geom_hbond_atom_site_label_D
_geom_hbond_atom_site_label_H
_geom_hbond_atom_site_label_A
_geom_hbond_site_symmetry_A
_geom_hbond_distance_DA
_geom_hbond_distance_DH
_geom_hbond_distance_HA
_geom_hbond_angle_DHA
_geom_hbond_publ_flag
O1 H18 O2 3_564 2.817(4) 0.881 1.95(4) 170(5) no

loop_
_geom_torsion_atom_site_label_1
_geom_torsion_atom_site_label_2
_geom_torsion_atom_site_label_3
_geom_torsion_atom_site_label_4
_geom_torsion
_geom_torsion_publ_flag
C4 C1 C8 C11 -178.3(4) no
C4 C1 C8 C15 -1.2(6) no
C8 C1 C4 C3 -0.0(6) no
C3 C2 C15 C8 -1.5(7) no
C15 C2 C3 Cl1 -179.9(4) no
C15 C2 C3 C4 0.2(7) no
Cl1 C3 C4 C1 -179.3(3) no
C2 C3 C4 C1 0.6(6) no
C6 C5 C12 C17 -1.8(6) no
C12 C5 C6 C7 176.9(3) no
C12 C5 C6 C9 1.9(5) no
C6 C5 C13 O2 173.7(4) no
C6 C5 C13 C10 -8.1(5) no
C13 C5 C6 C7 -4.4(5) no
C13 C5 C6 C9 -179.4(3) no
C12 C5 C13 O2 -7.7(6) no
C12 C5 C13 C10 170.6(3) no
C13 C5 C12 C17 179.6(3) no
C5 C6 C7 O1 158.8(3) no
C5 C6 C7 C14 34.4(5) no
C5 C6 C9 C16 -1.1(6) no
C7 C6 C9 C16 -176.0(4) no
C9 C6 C7 O1 -26.3(5) no
C9 C6 C7 C14 -150.6(4) no
O1 C7 C14 C10 -174.3(3) no
C6 C7 C14 C10 -51.9(4) no
C1 C8 C11 C10 -35.7(7) no
C1 C8 C15 C2 2.0(6) no
C11 C8 C15 C2 179.1(4) no
C15 C8 C11 C10 147.3(4) no
C6 C9 C16 C17 0.1(7) no
C11 C10 C13 O2 -15.6(6) no
C11 C10 C13 C5 166.2(4) no
C13 C10 C11 C8 177.0(4) no
C11 C10 C14 C7 -135.8(4) no
C14 C10 C11 C8 -6.2(7) no
C13 C10 C14 C7 41.1(5) no
C14 C10 C13 O2 167.3(4) no
C14 C10 C13 C5 -10.9(5) no
C5 C12 C17 C16 0.8(6) no
C9 C16 C17 C12 0.1(7) no
